data_4063171
_journal_name_full Organometallics
_journal_paper_doi 10.1021/om049957r
_journal_year 2004
_chemical_formula_moiety 'Cu Br, (C10H16O7P2), (CH3CN)'
_chemical_formula_sum 'C12 H19 Br Cu N O7 P2'
_chemical_formula_weight 494.67
_chemical_name_common
;
 [CuBr(dipentaerythritol diphosphite)]-acetonitrile
;
_space_group_IT_number 14
_symmetry_cell_setting monoclinic
_symmetry_space_group_name_Hall '-P 2ybc'
_symmetry_space_group_name_H-M 'P 1 21/c 1'
_cell_angle_alpha 90.00
_cell_angle_beta 99.621(9)
_cell_angle_gamma 90.00
_cell_formula_units_Z 4
_cell_length_a 10.192(3)
_cell_length_b 16.512(5)
_cell_length_c 10.833(3)
_cell_measurement_temperature 153(2)
_cell_volume 1797.4(9)
_diffrn_ambient_temperature 153(2)
_exptl_crystal_density_diffrn 1.828
_cod_original_sg_symbol_H-M 'P 21/c'
_cod_database_code 4063171

loop_
_symmetry_equiv_pos_as_xyz
'x, y, z'
'-x, y+1/2, -z+1/2'
'-x, -y, -z'
'x, -y-1/2, z-1/2'

loop_
_atom_site_label
_atom_site_type_symbol
_atom_site_fract_x
_atom_site_fract_y
_atom_site_fract_z
_atom_site_U_iso_or_equiv
_atom_site_adp_type
_atom_site_occupancy
_atom_site_symmetry_multiplicity
_atom_site_calc_flag
_atom_site_refinement_flags
_atom_site_disorder_assembly
_atom_site_disorder_group
Br1 Br 0.55421(8) 0.00802(4) 0.33193(6) 0.0356(2) Uani 1 1 d . . .
Cu1 Cu 0.57336(8) 0.07502(5) 0.53717(8) 0.0287(2) Uani 1 1 d . . .
P1 P 0.48585(18) 0.19703(10) 0.51309(16) 0.0264(4) Uani 1 1 d . . .
P2 P -0.22246(17) 0.45230(10) 0.13507(16) 0.0265(4) Uani 1 1 d . . .
O1 O 0.5831(5) 0.2678(3) 0.5742(5) 0.0379(12) Uani 1 1 d . . .
O2 O 0.3541(5) 0.2154(3) 0.5708(5) 0.0386(12) Uani 1 1 d . . .
O3 O 0.4444(5) 0.2288(3) 0.3735(4) 0.0323(11) Uani 1 1 d . . .
O4 O 0.2043(5) 0.4318(3) 0.4029(5) 0.0317(11) Uani 1 1 d . . .
O5 O -0.0986(5) 0.4066(3) 0.0919(5) 0.0432(13) Uani 1 1 d . . .
O6 O -0.1744(5) 0.5449(3) 0.1339(5) 0.0396(13) Uani 1 1 d . . .
O7 O -0.1998(5) 0.4331(3) 0.2810(4) 0.0363(12) Uani 1 1 d . . .
N1 N 0.9369(11) 0.2926(6) 0.5490(10) 0.079(3) Uani 1 1 d . . .
C1 C 0.5350(8) 0.3501(5) 0.5504(10) 0.053(2) Uani 1 1 d . . .
H1A H 0.5887 0.3777 0.4975 0.064 Uiso 1 1 calc R . .
H1B H 0.5426 0.3794 0.6289 0.064 Uiso 1 1 calc R . .
C2 C 0.3074(9) 0.2988(5) 0.5654(8) 0.0419(19) Uani 1 1 d . . .
H2A H 0.3178 0.3212 0.6492 0.050 Uiso 1 1 calc R . .
H2B H 0.2138 0.3007 0.5290 0.050 Uiso 1 1 calc R . .
C3 C 0.3805(9) 0.3087(4) 0.3590(6) 0.0391(18) Uani 1 1 d . . .
H3A H 0.2880 0.3028 0.3204 0.047 Uiso 1 1 calc R . .
H3B H 0.4245 0.3424 0.3050 0.047 Uiso 1 1 calc R . .
C4 C 0.3885(6) 0.3486(4) 0.4855(6) 0.0258(13) Uani 1 1 d . . .
C5 C 0.3364(6) 0.4358(4) 0.4693(7) 0.0274(14) Uani 1 1 d . . .
H5A H 0.3375 0.4610 0.5504 0.033 Uiso 1 1 calc R . .
H5B H 0.3917 0.4676 0.4228 0.033 Uiso 1 1 calc R . .
C6 C 0.1572(6) 0.5045(4) 0.3390(6) 0.0259(13) Uani 1 1 d . . .
H6A H 0.2174 0.5215 0.2835 0.031 Uiso 1 1 calc R . .
H6B H 0.1511 0.5476 0.3987 0.031 Uiso 1 1 calc R . .
C7 C 0.0216(6) 0.4861(4) 0.2650(6) 0.0232(13) Uani 1 1 d . . .
C8 C 0.0289(7) 0.4167(5) 0.1735(7) 0.0367(17) Uani 1 1 d . . .
H8A H 0.0973 0.4280 0.1235 0.044 Uiso 1 1 calc R . .
H8B H 0.0524 0.3670 0.2196 0.044 Uiso 1 1 calc R . .
C9 C -0.0371(8) 0.5607(4) 0.1907(7) 0.0360(17) Uani 1 1 d . . .
H9A H -0.0336 0.6070 0.2462 0.043 Uiso 1 1 calc R . .
H9B H 0.0150 0.5732 0.1260 0.043 Uiso 1 1 calc R . .
C10 C -0.0750(7) 0.4631(5) 0.3528(7) 0.0330(15) Uani 1 1 d . . .
H10A H -0.0354 0.4215 0.4105 0.040 Uiso 1 1 calc R . .
H10B H -0.0927 0.5100 0.4013 0.040 Uiso 1 1 calc R . .
C11 C 0.8741(10) 0.2654(6) 0.4668(11) 0.060(3) Uani 1 1 d . . .
C12 C 0.7939(11) 0.2292(6) 0.3507(10) 0.062(3) Uani 1 1 d . . .
H12A H 0.8486 0.2238 0.2872 0.075 Uiso 1 1 d R . .
H12B H 0.7197 0.2639 0.3209 0.075 Uiso 1 1 d R . .
H12C H 0.7619 0.1769 0.3704 0.075 Uiso 1 1 d R . .

loop_
_atom_site_aniso_label
_atom_site_aniso_U_11
_atom_site_aniso_U_22
_atom_site_aniso_U_33
_atom_site_aniso_U_23
_atom_site_aniso_U_13
_atom_site_aniso_U_12
Br1 0.0453(4) 0.0379(4) 0.0255(3) -0.0019(3) 0.0117(3) -0.0028(3)
Cu1 0.0288(4) 0.0256(4) 0.0294(4) 0.0007(3) -0.0024(3) 0.0028(3)
P1 0.0295(9) 0.0238(8) 0.0240(8) 0.0006(7) -0.0016(7) 0.0025(7)
P2 0.0267(9) 0.0268(8) 0.0241(8) -0.0002(7) -0.0012(7) -0.0023(7)
O1 0.034(3) 0.028(3) 0.045(3) -0.012(2) -0.010(2) 0.007(2)
O2 0.043(3) 0.034(3) 0.043(3) 0.014(2) 0.018(2) 0.013(2)
O3 0.054(3) 0.023(2) 0.019(2) 0.0006(18) 0.003(2) 0.010(2)
O4 0.024(2) 0.030(2) 0.038(3) 0.006(2) -0.004(2) -0.0005(19)
O5 0.032(3) 0.055(3) 0.040(3) -0.025(3) -0.002(2) 0.002(2)
O6 0.033(3) 0.031(3) 0.048(3) 0.009(2) -0.012(2) -0.006(2)
O7 0.023(3) 0.055(3) 0.029(2) 0.008(2) 0.0010(19) -0.013(2)
N1 0.089(7) 0.060(6) 0.083(7) -0.003(5) 0.000(6) -0.020(5)
C1 0.033(4) 0.032(4) 0.084(7) -0.018(4) -0.020(4) 0.008(3)
C2 0.050(5) 0.032(4) 0.048(5) 0.010(3) 0.019(4) 0.017(3)
C3 0.067(5) 0.024(3) 0.023(3) 0.004(3) -0.002(3) 0.013(3)
C4 0.022(3) 0.025(3) 0.030(3) -0.002(3) 0.003(3) 0.001(2)
C5 0.022(3) 0.025(3) 0.034(3) 0.000(3) 0.000(3) 0.001(3)
C6 0.023(3) 0.026(3) 0.029(3) 0.001(3) 0.005(2) 0.003(3)
C7 0.021(3) 0.026(3) 0.022(3) 0.000(3) 0.005(2) 0.000(2)
C8 0.027(4) 0.043(4) 0.038(4) -0.015(3) 0.000(3) 0.006(3)
C9 0.041(4) 0.032(4) 0.031(4) 0.003(3) -0.006(3) -0.005(3)
C10 0.024(4) 0.044(4) 0.029(3) -0.004(3) 0.000(3) -0.006(3)
C11 0.053(6) 0.046(5) 0.079(7) 0.008(5) 0.008(5) -0.005(4)
C12 0.059(6) 0.058(6) 0.069(7) 0.001(5) 0.006(5) 0.002(5)

loop_
_geom_bond_atom_site_label_1
_geom_bond_atom_site_label_2
_geom_bond_distance
_geom_bond_site_symmetry_2
_geom_bond_publ_flag
Br1 Cu1 2.4617(12) . ?
Br1 Cu1 2.4896(12) 3_656 ?
Cu1 P1 2.2011(19) . ?
Cu1 P2 2.218(2) 4_666 ?
Cu1 Br1 2.4896(12) 3_656 ?
Cu1 Cu1 2.9359(18) 3_656 ?
P1 O3 1.589(5) . ?
P1 O1 1.602(5) . ?
P1 O2 1.602(5) . ?
P2 O7 1.590(5) . ?
P2 O5 1.606(6) . ?
P2 O6 1.606(5) . ?
P2 Cu1 2.218(2) 4_465 ?
O1 C1 1.452(9) . ?
O2 C2 1.455(8) . ?
O3 C3 1.469(8) . ?
O4 C5 1.418(8) . ?
O4 C6 1.429(8) . ?
O5 C8 1.454(8) . ?
O6 C9 1.455(9) . ?
O7 C10 1.462(8) . ?
N1 C11 1.102(13) . ?
C1 C4 1.541(9) . ?
C2 C4 1.532(10) . ?
C3 C4 1.510(9) . ?
C4 C5 1.535(9) . ?
C6 C7 1.508(9) . ?
C7 C8 1.525(9) . ?
C7 C10 1.527(9) . ?
C7 C9 1.537(9) . ?
C11 C12 1.505(15) . ?
